data_7036691
loop_
_publ_author_name
'Fedin, Matvey V.'
'Veber, Sergey L.'
'Bagryanskaya, Elena G.'
'Romanenko, Galina V.'
'Ovcharenko, Victor I.'

_publ_section_title
;
 Spatial distribution of phases during gradual magnetostructural
 transitions in copper(ii)-nitroxide based molecular magnets.
;
_journal_issue 43
_journal_name_full 'Dalton transactions (Cambridge, England : 2003)'
_journal_page_first 18823
_journal_page_last 18830
_journal_paper_doi 10.1039/c5dt03441h
_journal_volume 44
_journal_year 2015
_chemical_formula_sum 'C23 H23 Cu F12 N4 O6'
_chemical_formula_weight 742.99
_space_group_crystal_system monoclinic
_space_group_IT_number 14
_space_group_name_Hall '-P 2yn'
_space_group_name_H-M_alt 'P 1 21/n 1'
_symmetry_space_group_name_Hall '-P 2yn'
_symmetry_space_group_name_H-M 'P 1 21/n 1'
_atom_sites_solution_hydrogens geom
_audit_creation_method SHELXL-2014/6
_audit_update_record
;
2015-08-12 deposited with the CCDC.
2015-09-29 downloaded from the CCDC.
;
_cell_angle_alpha 90
_cell_angle_beta 126.2210(19)
_cell_angle_gamma 90
_cell_formula_units_Z 8
_cell_length_a 30.4776(18)
_cell_length_b 9.6557(6)
_cell_length_c 25.8393(15)
_cell_measurement_reflns_used 9893
_cell_measurement_temperature 220(2)
_cell_measurement_theta_max 67.26
_cell_measurement_theta_min 3.50
_cell_volume 6134.5(7)
_computing_cell_refinement 'Bruker SAINT'
_computing_data_collection 'Bruker APEX2'
_computing_data_reduction 'Bruker SAINT'
_computing_molecular_graphics 'Bruker SHELXTL'
_computing_publication_material 'Bruker SHELXTL'
_computing_structure_refinement 'SHELXL-2014/6 (Sheldrick, 2014)'
_computing_structure_solution 'SHELXS-97 (Sheldrick 2008)'
_diffrn_ambient_temperature 220(2)
_diffrn_measured_fraction_theta_full 0.987
_diffrn_measured_fraction_theta_max 0.990
_diffrn_measurement_device_type 'Bruker APEX-II CCD'
_diffrn_measurement_method '\f and \w scans'
_diffrn_radiation_type CuK\a
_diffrn_radiation_wavelength 1.54178
_diffrn_reflns_av_R_equivalents 0.0346
_diffrn_reflns_av_unetI/netI 0.0228
_diffrn_reflns_laue_measured_fraction_full 0.987
_diffrn_reflns_laue_measured_fraction_max 0.990
_diffrn_reflns_limit_h_max 36
_diffrn_reflns_limit_h_min -34
_diffrn_reflns_limit_k_max 11
_diffrn_reflns_limit_k_min -11
_diffrn_reflns_limit_l_max 30
_diffrn_reflns_limit_l_min -30
_diffrn_reflns_number 76271
_diffrn_reflns_point_group_measured_fraction_full 0.987
_diffrn_reflns_point_group_measured_fraction_max 0.990
_diffrn_reflns_theta_full 67.679
_diffrn_reflns_theta_max 67.527
_diffrn_reflns_theta_min 1.794
_exptl_absorpt_coefficient_mu 2.092
_exptl_absorpt_correction_type none
_exptl_crystal_colour dark
_exptl_crystal_density_diffrn 1.609
_exptl_crystal_description bulk
_exptl_crystal_F_000 2992
_exptl_crystal_size_max 0.26
_exptl_crystal_size_mid 0.24
_exptl_crystal_size_min 0.18
_refine_diff_density_max 0.569
_refine_diff_density_min -0.295
_refine_diff_density_rms 0.047
_refine_ls_extinction_method none
_refine_ls_goodness_of_fit_ref 1.021
_refine_ls_hydrogen_treatment constr
_refine_ls_matrix_type full
_refine_ls_number_parameters 1077
_refine_ls_number_reflns 10960
_refine_ls_number_restraints 368
_refine_ls_restrained_S_all 1.031
_refine_ls_R_factor_all 0.0551
_refine_ls_R_factor_gt 0.0450
_refine_ls_shift/su_max 0.002
_refine_ls_shift/su_mean 0.000
_refine_ls_structure_factor_coef Fsqd
_refine_ls_weighting_details 'w=1/[\s^2^(Fo^2^)+(0.0735P)^2^+3.3312P] where P=(Fo^2^+2Fc^2^)/3'
_refine_ls_weighting_scheme calc
_refine_ls_wR_factor_gt 0.1334
_refine_ls_wR_factor_ref 0.1449
_reflns_Friedel_coverage 0.000
_reflns_number_gt 8519
_reflns_number_total 10960
_reflns_threshold_expression 'I > 2\s(I)'
_cod_data_source_file c5dt03441h2.cif
_cod_data_source_block 220-p
_cod_depositor_comments 'Adding full bibliography for 7036688--7036694.cif.'
_cod_original_cell_volume 6134.5(6)
_cod_database_code 7036691
_shelx_space_group_comment
; 
The symmetry employed for this shelxl refinement is uniquely defined 
by the following loop, which should always be used as a source of 
symmetry information in preference to the above space-group names. 
They are only intended as comments. 
;
_shelxl_version_number 2014/6

loop_
_space_group_symop_operation_xyz
'x, y, z'
'-x+1/2, y+1/2, -z+1/2'
'-x, -y, -z'
'x-1/2, -y-1/2, z-1/2'

loop_
_atom_site_label
_atom_site_type_symbol
_atom_site_fract_x
_atom_site_fract_y
_atom_site_fract_z
_atom_site_U_iso_or_equiv
_atom_site_adp_type
_atom_site_occupancy
_atom_site_site_symmetry_order
_atom_site_calc_flag
_atom_site_refinement_flags_posn
_atom_site_refinement_flags_adp
_atom_site_refinement_flags_occupancy
_atom_site_disorder_assembly
_atom_site_disorder_group
Cu1 Cu 1.0000 1.5000 0.0000 0.04300(14) Uani 1 2 d S U P . .
O1 O 0.97553(7) 1.43146(16) -0.08515(8) 0.0507(4) Uani 1 1 d . U . . .
C1 C 0.95701(15) 1.2780(4) -0.16569(15) 0.0789(9) Uani 1 1 d . U . . .
F1 F 0.9543(5) 1.1432(7) -0.1748(4) 0.141(5) Uani 0.5 1 d . U P A 1
F2 F 0.9864(4) 1.3220(14) -0.1841(4) 0.151(3) Uani 0.5 1 d . U P A 1
F3 F 0.9128(4) 1.3335(13) -0.2013(4) 0.143(5) Uani 0.5 1 d . U P A 1
F1A F 0.9768(4) 1.1841(12) -0.1790(4) 0.141(4) Uani 0.5 1 d . U P A 2
F2A F 0.9563(5) 1.3848(9) -0.1989(3) 0.133(3) Uani 0.5 1 d . U P A 2
F3A F 0.9056(4) 1.2555(15) -0.1922(5) 0.156(5) Uani 0.5 1 d . U P A 2
C2 C 0.98665(10) 1.3142(3) -0.09459(12) 0.0526(6) Uani 1 1 d . U . . .
C3 C 1.02087(11) 1.2148(3) -0.04948(13) 0.0641(7) Uani 1 1 d . U . . .
H3A H 1.0248 1.1295 -0.0638 0.077 Uiso 1 1 calc R U . . .
C4 C 1.04922(10) 1.2370(2) 0.01562(12) 0.0530(6) Uani 1 1 d . U . . .
C5 C 1.08444(13) 1.1181(3) 0.06100(16) 0.0797(10) Uani 1 1 d . U . . .
F4 F 1.0627(3) 1.0028(7) 0.0412(5) 0.103(3) Uani 0.5 1 d . U P B 1
F5 F 1.1149(6) 1.1464(10) 0.1141(3) 0.265(8) Uani 0.5 1 d . U P B 1
F6 F 1.1254(3) 1.0934(7) 0.0466(5) 0.161(3) Uani 0.5 1 d . U P B 1
F4A F 1.0724(2) 1.1030(5) 0.1066(2) 0.0862(13) Uani 0.5 1 d . U P B 2
F5A F 1.13328(17) 1.1397(7) 0.0948(3) 0.0906(18) Uani 0.5 1 d . U P B 2
F6A F 1.0716(4) 0.9978(7) 0.0355(4) 0.121(4) Uani 0.5 1 d . U P B 2
O2 O 1.04992(6) 1.34301(15) 0.04395(7) 0.0465(4) Uani 1 1 d . U . . .
Cu2 Cu 0.75204(2) 1.25158(3) 0.00089(2) 0.03983(12) Uani 1 1 d . U . . .
O3 O 0.70683(7) 1.09972(17) -0.00407(9) 0.0558(4) Uani 1 1 d . U . . .
C6 C 0.67747(15) 0.8824(3) 0.0030(2) 0.0805(9) Uani 1 1 d . U . . .
F7 F 0.6448(5) 0.8743(11) -0.0651(4) 0.146(4) Uani 0.5 1 d . U P C 1
F8 F 0.6465(5) 0.9125(12) 0.0163(7) 0.136(5) Uani 0.5 1 d . U P C 1
F9 F 0.6944(5) 0.7411(10) 0.0120(5) 0.0739(16) Uani 0.5 1 d . U P C 1
F7A F 0.6336(3) 0.9137(9) -0.0454(6) 0.126(4) Uani 0.5 1 d . U P C 2
F8A F 0.6699(5) 0.8889(15) 0.0528(5) 0.137(4) Uani 0.5 1 d . U P C 2
F9A F 0.6891(6) 0.7694(11) 0.0091(7) 0.124(4) Uani 0.5 1 d . U P C 2
C7 C 0.72332(12) 0.9848(2) 0.02389(14) 0.0566(6) Uani 1 1 d . U . . .
C8 C 0.77592(12) 0.9424(3) 0.07027(15) 0.0660(7) Uani 1 1 d . U . . .
H8A H 0.7819 0.8521 0.0868 0.079 Uiso 1 1 calc R U . . .
C9 C 0.82030(12) 1.0284(3) 0.09332(13) 0.0601(6) Uani 1 1 d . U . . .
C10 C 0.87655(15) 0.9706(4) 0.14273(17) 0.0863(10) Uani 1 1 d . U . . .
F10 F 0.87741(11) 0.8485(3) 0.16421(14) 0.1405(11) Uani 1 1 d . U . . .
F11 F 0.90439(11) 1.0544(3) 0.19287(13) 0.1449(11) Uani 1 1 d . U . . .
F12 F 0.90384(10) 0.9600(3) 0.11772(14) 0.1275(9) Uani 1 1 d . U . . .
O4 O 0.82021(8) 1.15174(18) 0.07829(8) 0.0594(4) Uani 1 1 d . U . . .
O5 O 0.68433(8) 1.35134(18) -0.07690(9) 0.0589(4) Uani 1 1 d . U . . .
C11 C 0.62787(14) 1.5336(4) -0.14020(17) 0.0805(9) Uani 1 1 d . U . . .
F13 F 0.6035(5) 1.5565(11) -0.1078(7) 0.0875(19) Uani 0.5 1 d . U P D 1
F14 F 0.5978(6) 1.4372(17) -0.1822(7) 0.115(4) Uani 0.5 1 d . U P D 1
F15 F 0.6258(8) 1.6690(16) -0.1639(8) 0.111(3) Uani 0.5 1 d . U P D 1
F13A F 0.6293(9) 1.6367(19) -0.1629(11) 0.170(6) Uani 0.5 1 d . U P D 2
F14A F 0.6004(7) 1.5449(17) -0.1210(8) 0.146(5) Uani 0.5 1 d . U P D 2
F15A F 0.5985(8) 1.466(2) -0.1958(8) 0.150(6) Uani 0.5 1 d . U P D 2
C12 C 0.68429(11) 1.4747(3) -0.09130(12) 0.0566(6) Uani 1 1 d . U . . .
C13 C 0.72862(12) 1.5611(3) -0.06806(14) 0.0617(7) Uani 1 1 d . U . . .
H13A H 0.7227 1.6514 -0.0845 0.074 Uiso 1 1 calc R U . . .
C14 C 0.78106(11) 1.5188(2) -0.02166(14) 0.0541(6) Uani 1 1 d . U . . .
C15 C 0.82720(15) 1.6218(3) 0.0011(2) 0.0793(9) Uani 1 1 d . U . . .
F16 F 0.8094(4) 1.7632(8) -0.0143(4) 0.0741(15) Uani 0.5 1 d . U P E 1
F17 F 0.8544(3) 1.6414(7) 0.0682(3) 0.103(2) Uani 0.5 1 d . U P E 1
F18 F 0.8634(3) 1.5816(7) -0.0033(4) 0.095(2) Uani 0.5 1 d . U P E 1
F16A F 0.8361(4) 1.6129(9) -0.0488(5) 0.168(4) Uani 0.5 1 d . U P E 2
F17A F 0.8154(5) 1.7310(9) -0.0115(7) 0.127(4) Uani 0.5 1 d . U P E 2
F18A F 0.8701(3) 1.5935(9) 0.0488(6) 0.182(5) Uani 0.5 1 d . U P E 2
O6 O 0.79761(7) 1.40372(16) 0.00628(9) 0.0531(4) Uani 1 1 d . U . . .
Cu3 Cu 0.5000 1.0000 0.0000 0.04304(14) Uani 1 2 d S U P . .
O7 O 0.44949(6) 1.15706(15) -0.04125(7) 0.0457(4) Uani 1 1 d . U . . .
C16 C 0.40901(13) 1.3729(3) -0.05322(15) 0.0717(8) Uani 1 1 d . U . . .
F19 F 0.4332(4) 1.4735(11) -0.0534(6) 0.125(4) Uani 0.5 1 d . U P F 1
F20 F 0.3711(2) 1.3342(9) -0.1095(3) 0.102(2) Uani 0.5 1 d . U P F 1
F21 F 0.3806(2) 1.4164(6) -0.0289(2) 0.0700(13) Uani 0.5 1 d . U P F 1
F19A F 0.3948(7) 1.3640(13) -0.1105(4) 0.310(10) Uani 0.5 1 d . U P F 2
F20A F 0.3702(4) 1.3926(11) -0.0555(8) 0.253(7) Uani 0.5 1 d . U P F 2
F21A F 0.4352(4) 1.4930(9) -0.0384(5) 0.094(3) Uani 0.5 1 d . U P F 2
C17 C 0.44741(10) 1.2552(2) -0.01109(12) 0.0525(6) Uani 1 1 d . U . . .
C18 C 0.47545(11) 1.2703(3) 0.05473(13) 0.0665(8) Uani 1 1 d . U . . .
H18A H 0.4683 1.3482 0.0705 0.080 Uiso 1 1 calc R U . . .
C19 C 0.51340(10) 1.1752(3) 0.09776(12) 0.0517(6) Uani 1 1 d . U . . .
C20 C 0.54314(14) 1.2027(4) 0.16970(14) 0.0754(9) Uani 1 1 d . U . . .
F22 F 0.5908(4) 1.2510(16) 0.1927(6) 0.165(6) Uani 0.5 1 d . U P G 1
F23 F 0.5465(5) 1.0908(8) 0.2008(4) 0.116(3) Uani 0.5 1 d . U P G 1
F24 F 0.5179(5) 1.2904(14) 0.1814(5) 0.112(4) Uani 0.5 1 d . U P G 1
F22A F 0.5340(6) 1.3221(15) 0.1827(6) 0.166(7) Uani 0.5 1 d . U P G 2
F23A F 0.5939(4) 1.1887(15) 0.2009(5) 0.126(4) Uani 0.5 1 d . U P G 2
F24A F 0.5285(5) 1.1165(14) 0.1938(5) 0.171(5) Uani 0.5 1 d . U P G 2
O8 O 0.52769(6) 1.06544(16) 0.08606(7) 0.0482(4) Uani 1 1 d . U . . .
O1R O 0.73290(7) 1.38814(17) 0.05303(8) 0.0525(4) Uani 1 1 d . U . . .
N2R N 0.74112(8) 1.3623(2) 0.10765(9) 0.0495(5) Uani 1 1 d . U . . .
C3R C 0.78835(10) 1.4244(3) 0.16916(12) 0.0548(6) Uani 1 1 d . U . . .
C4R C 0.84013(11) 1.4121(3) 0.17356(14) 0.0681(7) Uani 1 1 d . U . . .
H4RA H 0.8702 1.4527 0.2135 0.102 Uiso 1 1 calc R U . . .
H4RB H 0.8478 1.3152 0.1722 0.102 Uiso 1 1 calc R U . . .
H4RC H 0.8356 1.4606 0.1378 0.102 Uiso 1 1 calc R U . . .
C5R C 0.77336(12) 1.5764(3) 0.16773(14) 0.0685(7) Uani 1 1 d . U . . .
H5RA H 0.8026 1.6222 0.2066 0.103 Uiso 1 1 calc R U . . .
H5RB H 0.7677 1.6218 0.1307 0.103 Uiso 1 1 calc R U . . .
H5RC H 0.7402 1.5815 0.1649 0.103 Uiso 1 1 calc R U . . .
C6R C 0.78659(11) 1.3350(3) 0.21771(12) 0.0580(6) Uani 1 1 d . U . . .
C7R C 0.80310(14) 1.4086(3) 0.27897(14) 0.0758(8) Uani 1 1 d . U . . .
H7RA H 0.8415 1.4309 0.3044 0.114 Uiso 1 1 calc R U . . .
H7RB H 0.7822 1.4933 0.2680 0.114 Uiso 1 1 calc R U . . .
H7RC H 0.7961 1.3486 0.3034 0.114 Uiso 1 1 calc R U . . .
C8R C 0.81652(13) 1.1968(3) 0.23334(14) 0.0728(8) Uani 1 1 d . U . . .
H8RA H 0.8554 1.2133 0.2594 0.109 Uiso 1 1 calc R U . . .
H8RB H 0.8079 1.1383 0.2567 0.109 Uiso 1 1 calc R U . . .
H8RC H 0.8052 1.1512 0.1938 0.109 Uiso 1 1 calc R U . . .
N9R N 0.72711(9) 1.2995(2) 0.17754(10) 0.0568(5) Uani 1 1 d . U . . .
O10R O 0.70365(9) 1.2526(2) 0.20139(10) 0.0749(6) Uani 1 1 d . U . . .
C11R C 0.70530(10) 1.3042(2) 0.11436(11) 0.0493(5) Uani 1 1 d . U . . .
C12R C 0.65234(9) 1.2534(2) 0.06339(12) 0.0473(5) Uani 1 1 d . U . . .
C13R C 0.61535(10) 1.1752(3) 0.06756(13) 0.0531(6) Uani 1 1 d . U . . .
H13B H 0.6214 1.1491 0.1063 0.064 Uiso 1 1 calc R U . . .
N14R N 0.57137(8) 1.1432(2) 0.01037(11) 0.0545(5) Uani 1 1 d . U . . .
N15R N 0.57971(8) 1.2003(2) -0.03156(10) 0.0566(5) Uani 1 1 d D U . . .
C16R C 0.5432(2) 1.1644(6) -0.1026(2) 0.0625(14) Uani 0.705(5) 1 d D U P H 1
H16A H 0.5611 1.1938 -0.1222 0.075 Uiso 0.705(5) 1 calc R U P H 1
H16T H 0.5387 1.0636 -0.1072 0.075 Uiso 0.705(5) 1 calc R U P H 1
C17R C 0.48773(16) 1.2309(4) -0.13840(19) 0.0681(12) Uani 0.705(5) 1 d D U P H 1
H17A H 0.4668 1.2052 -0.1838 0.082 Uiso 0.705(5) 1 calc R U P H 1
H17B H 0.4684 1.1950 -0.1215 0.082 Uiso 0.705(5) 1 calc R U P H 1
C18R C 0.4904(2) 1.3809(5) -0.1331(3) 0.0983(18) Uani 0.705(5) 1 d D U P H 1
H18B H 0.4539 1.4184 -0.1568 0.147 Uiso 0.705(5) 1 calc R U P H 1
H18C H 0.5104 1.4070 -0.0883 0.147 Uiso 0.705(5) 1 calc R U P H 1
H18D H 0.5088 1.4172 -0.1506 0.147 Uiso 0.705(5) 1 calc R U P H 1
C16A C 0.5348(5) 1.2212(14) -0.0941(5) 0.061(3) Uani 0.295(5) 1 d D U P H 2
H16B H 0.5280 1.3205 -0.1033 0.074 Uiso 0.295(5) 1 calc R U P H 2
H16C H 0.5025 1.1787 -0.1012 0.074 Uiso 0.295(5) 1 calc R U P H 2
C17A C 0.5476(6) 1.154(2) -0.1375(6) 0.142(8) Uani 0.295(5) 1 d D U P H 2
H17C H 0.5520 1.0537 -0.1301 0.171 Uiso 0.295(5) 1 calc R U P H 2
H17D H 0.5815 1.1917 -0.1278 0.171 Uiso 0.295(5) 1 calc R U P H 2
C18A C 0.4995(8) 1.185(3) -0.2089(6) 0.234(16) Uani 0.295(5) 1 d D U P H 2
H18E H 0.5070 1.1427 -0.2370 0.351 Uiso 0.295(5) 1 calc R U P H 2
H18F H 0.4661 1.1465 -0.2182 0.351 Uiso 0.295(5) 1 calc R U P H 2
H18G H 0.4956 1.2841 -0.2159 0.351 Uiso 0.295(5) 1 calc R U P H 2
C19R C 0.62696(9) 1.2672(2) -0.00150(12) 0.0513(6) Uani 1 1 d . U . . .
H19A H 0.6405 1.3150 -0.0210 0.062 Uiso 1 1 calc R U . . .
O1S O 0.76859(6) 1.11331(17) -0.05308(8) 0.0524(4) Uani 1 1 d . U . . .
N2S N 0.75873(8) 1.1419(2) -0.10830(9) 0.0497(5) Uani 1 1 d . U . . .
C3S C 0.71101(10) 1.0795(3) -0.16957(12) 0.0559(6) Uani 1 1 d . U . . .
C4S C 0.65999(11) 1.0877(3) -0.17213(14) 0.0702(8) Uani 1 1 d . U . . .
H4SA H 0.6297 1.0471 -0.2119 0.105 Uiso 1 1 calc R U . . .
H4SB H 0.6657 1.0374 -0.1361 0.105 Uiso 1 1 calc R U . . .
H4SC H 0.6520 1.1839 -0.1700 0.105 Uiso 1 1 calc R U . . .
C5S C 0.72686(12) 0.9289(3) -0.16914(15) 0.0690(7) Uani 1 1 d . U . . .
H5SA H 0.6975 0.8827 -0.2078 0.104 Uiso 1 1 calc R U . . .
H5SB H 0.7595 0.9265 -0.1675 0.104 Uiso 1 1 calc R U . . .
H5SC H 0.7337 0.8819 -0.1318 0.104 Uiso 1 1 calc R U . . .
C6S C 0.71086(11) 1.1722(3) -0.21874(12) 0.0584(6) Uani 1 1 d . U . . .
C7S C 0.69365(14) 1.1004(3) -0.28077(13) 0.0766(9) Uani 1 1 d . U . . .
H7SA H 0.6554 1.0765 -0.3055 0.115 Uiso 1 1 calc R U . . .
H7SB H 0.6996 1.1623 -0.3057 0.115 Uiso 1 1 calc R U . . .
H7SC H 0.7150 1.0169 -0.2706 0.115 Uiso 1 1 calc R U . . .
C8S C 0.68043(13) 1.3087(3) -0.23291(14) 0.0727(8) Uani 1 1 d . U . . .
H8SA H 0.6417 1.2907 -0.2580 0.109 Uiso 1 1 calc R U . . .
H8SB H 0.6924 1.3530 -0.1929 0.109 Uiso 1 1 calc R U . . .
H8SC H 0.6879 1.3691 -0.2568 0.109 Uiso 1 1 calc R U . . .
N9S N 0.76993(9) 1.2099(2) -0.18008(10) 0.0562(5) Uani 1 1 d . U . . .
O10S O 0.79224(9) 1.2595(2) -0.20470(10) 0.0749(6) Uani 1 1 d . U . . .
C11S C 0.79336(9) 1.2023(2) -0.11632(11) 0.0485(5) Uani 1 1 d . U . . .
C12S C 0.84702(9) 1.2501(2) -0.06617(11) 0.0457(5) Uani 1 1 d . U . . .
C13S C 0.88283(9) 1.3314(3) -0.07104(12) 0.0505(5) Uani 1 1 d . U . . .
H13C H 0.8749 1.3650 -0.1099 0.061 Uiso 1 1 calc R U . . .
N14S N 0.92887(8) 1.3544(2) -0.01415(10) 0.0514(5) Uani 1 1 d . U . . .
N15S N 0.92306(8) 1.2877(2) 0.02788(9) 0.0532(5) Uani 1 1 d D U . . .
C16S C 0.96846(17) 1.2767(5) 0.0959(2) 0.0625(11) Uani 0.804(5) 1 d D U P I 1
H16D H 1.0009 1.3199 0.1034 0.075 Uiso 0.804(5) 1 calc R U P I 1
H16E H 0.9766 1.1788 0.1080 0.075 Uiso 0.804(5) 1 calc R U P I 1
C17S C 0.95455(16) 1.3469(6) 0.13637(19) 0.0924(16) Uani 0.804(5) 1 d D U P I 1
H17E H 0.9204 1.3090 0.1260 0.111 Uiso 0.804(5) 1 calc R U P I 1
H17F H 0.9493 1.4462 0.1267 0.111 Uiso 0.804(5) 1 calc R U P I 1
C18S C 1.0002(2) 1.3255(8) 0.2084(2) 0.134(3) Uani 0.804(5) 1 d D U P I 1
H18H H 0.9904 1.3715 0.2336 0.201 Uiso 0.804(5) 1 calc R U P I 1
H18I H 1.0050 1.2272 0.2181 0.201 Uiso 0.804(5) 1 calc R U P I 1
H18J H 1.0339 1.3642 0.2188 0.201 Uiso 0.804(5) 1 calc R U P I 1
C16B C 0.9572(6) 1.3390(18) 0.0986(7) 0.056(4) Uani 0.196(5) 1 d D U P I 2
H16F H 0.9613 1.4398 0.0994 0.067 Uiso 0.196(5) 1 calc R U P I 2
H16G H 0.9379 1.3172 0.1173 0.067 Uiso 0.196(5) 1 calc R U P I 2
C17B C 1.0128(5) 1.2720(13) 0.1382(7) 0.063(4) Uani 0.196(5) 1 d D U P I 2
H17G H 1.0317 1.3004 0.1831 0.075 Uiso 0.196(5) 1 calc R U P I 2
H17H H 1.0339 1.3065 0.1235 0.075 Uiso 0.196(5) 1 calc R U P I 2
C18B C 1.0115(8) 1.1139(14) 0.1351(10) 0.111(8) Uani 0.196(5) 1 d D U P I 2
H18K H 1.0484 1.0783 0.1615 0.166 Uiso 0.196(5) 1 calc R U P I 2
H18L H 0.9915 1.0785 0.1507 0.166 Uiso 0.196(5) 1 calc R U P I 2
H18M H 0.9937 1.0846 0.0910 0.166 Uiso 0.196(5) 1 calc R U P I 2
C19S C 0.87504(9) 1.2252(3) -0.00145(12) 0.0505(5) Uani 1 1 d . U . . .
H19B H 0.8626 1.1736 0.0183 0.061 Uiso 1 1 calc R U . . .

loop_
_atom_site_aniso_label
_atom_site_aniso_U_11
_atom_site_aniso_U_22
_atom_site_aniso_U_33
_atom_site_aniso_U_23
_atom_site_aniso_U_13
_atom_site_aniso_U_12
Cu1 0.0390(3) 0.0388(3) 0.0461(3) 0.00026(18) 0.0223(2) 0.00574(18)
O1 0.0521(9) 0.0462(9) 0.0520(9) 0.0012(7) 0.0297(8) 0.0044(7)
C1 0.083(2) 0.083(2) 0.0574(17) -0.0107(16) 0.0343(17) 0.0116(18)
F1 0.213(11) 0.073(3) 0.059(3) -0.030(2) 0.037(5) -0.015(4)
F2 0.181(8) 0.211(11) 0.107(6) -0.040(7) 0.110(6) -0.051(7)
F3 0.108(7) 0.195(10) 0.054(3) -0.004(5) 0.007(5) 0.082(7)
F1A 0.148(7) 0.168(8) 0.072(3) -0.017(6) 0.045(4) 0.091(7)
F2A 0.184(9) 0.137(5) 0.067(3) 0.011(3) 0.068(6) 0.025(6)
F3A 0.070(4) 0.291(16) 0.077(6) -0.085(8) 0.028(4) -0.052(7)
C2 0.0448(13) 0.0574(14) 0.0502(13) -0.0065(11) 0.0251(11) -0.0010(11)
C3 0.0563(15) 0.0522(14) 0.0621(15) -0.0138(12) 0.0230(13) 0.0080(12)
C4 0.0395(12) 0.0433(12) 0.0601(14) -0.0052(11) 0.0206(11) 0.0034(10)
C5 0.0624(19) 0.0523(16) 0.069(2) -0.0066(14) 0.0085(16) 0.0155(14)
F4 0.064(3) 0.068(4) 0.144(6) 0.052(4) 0.044(4) 0.001(3)
F5 0.323(14) 0.148(8) 0.062(4) -0.017(4) -0.030(6) 0.166(9)
F6 0.104(4) 0.100(4) 0.300(10) 0.098(5) 0.130(6) 0.062(3)
F4A 0.098(3) 0.074(3) 0.082(3) 0.038(2) 0.050(3) 0.034(2)
F5A 0.0325(17) 0.104(4) 0.096(4) 0.016(3) 0.017(2) 0.012(2)
F6A 0.136(7) 0.061(4) 0.079(4) -0.021(3) 0.015(4) 0.046(3)
O2 0.0376(8) 0.0407(8) 0.0508(9) -0.0019(7) 0.0204(7) 0.0036(6)
Cu2 0.0411(2) 0.0395(2) 0.03852(19) 0.00263(12) 0.02329(16) -0.00104(13)
O3 0.0619(11) 0.0433(9) 0.0772(12) 0.0008(8) 0.0494(10) 0.0009(8)
C6 0.079(2) 0.0477(17) 0.125(3) 0.0034(17) 0.066(2) -0.0032(15)
F7 0.155(9) 0.110(7) 0.109(4) -0.005(4) 0.043(4) -0.066(6)
F8 0.137(8) 0.077(5) 0.285(14) -0.051(9) 0.175(10) -0.033(5)
F9 0.091(4) 0.025(3) 0.115(4) -0.001(2) 0.066(3) 0.002(3)
F7A 0.061(3) 0.078(5) 0.185(9) 0.023(6) 0.043(5) -0.012(3)
F8A 0.191(11) 0.110(7) 0.217(9) -0.042(7) 0.178(9) -0.062(7)
F9A 0.107(5) 0.028(4) 0.236(9) -0.012(4) 0.102(6) 0.000(3)
C7 0.0707(17) 0.0415(13) 0.0782(17) -0.0001(12) 0.0553(15) -0.0005(11)
C8 0.0759(18) 0.0493(14) 0.0796(18) 0.0122(13) 0.0497(16) 0.0035(13)
C9 0.0754(18) 0.0591(15) 0.0545(14) 0.0031(12) 0.0432(14) 0.0031(13)
C10 0.079(2) 0.090(2) 0.070(2) 0.0138(18) 0.0328(18) -0.0006(19)
F10 0.1056(18) 0.124(2) 0.133(2) 0.0684(17) 0.0383(16) 0.0185(15)
F11 0.1050(19) 0.159(2) 0.0894(16) -0.0217(17) 0.0126(14) 0.0052(18)
F12 0.0922(16) 0.161(2) 0.135(2) 0.0443(18) 0.0703(16) 0.0477(16)
O4 0.0712(12) 0.0552(10) 0.0578(10) -0.0049(8) 0.0415(9) -0.0067(9)
O5 0.0686(11) 0.0550(10) 0.0602(10) -0.0094(8) 0.0419(9) -0.0104(8)
C11 0.068(2) 0.093(2) 0.069(2) 0.0110(18) 0.0343(17) -0.0004(18)
F13 0.073(4) 0.104(4) 0.094(5) 0.003(3) 0.054(3) 0.011(3)
F14 0.073(4) 0.126(6) 0.072(6) -0.028(5) 0.002(4) -0.005(4)
F15 0.085(5) 0.100(5) 0.122(6) 0.062(4) 0.046(5) 0.028(4)
F13A 0.090(6) 0.150(10) 0.180(9) 0.117(7) 0.031(5) 0.023(7)
F14A 0.102(6) 0.233(12) 0.113(8) 0.037(6) 0.069(6) 0.072(7)
F15A 0.125(7) 0.188(12) 0.067(5) -0.005(5) 0.018(4) 0.021(6)
C12 0.0658(16) 0.0590(15) 0.0518(14) 0.0004(11) 0.0385(13) 0.0023(12)
C13 0.0688(17) 0.0476(14) 0.0760(17) 0.0099(12) 0.0468(15) 0.0036(12)
C14 0.0662(16) 0.0410(12) 0.0731(16) -0.0011(11) 0.0510(14) -0.0010(11)
C15 0.075(2) 0.0444(17) 0.126(3) 0.0066(17) 0.064(2) -0.0008(14)
F16 0.085(4) 0.021(3) 0.112(4) 0.004(2) 0.056(3) 0.005(2)
F17 0.112(5) 0.090(4) 0.081(3) -0.026(3) 0.042(3) -0.049(4)
F18 0.084(4) 0.068(3) 0.176(7) -0.022(5) 0.100(5) -0.014(3)
F16A 0.235(10) 0.115(6) 0.302(10) -0.054(7) 0.239(9) -0.072(7)
F17A 0.087(4) 0.025(4) 0.245(8) 0.005(3) 0.085(5) 0.001(3)
F18A 0.069(4) 0.107(8) 0.247(10) 0.069(9) 0.026(6) -0.018(4)
O6 0.0578(10) 0.0430(9) 0.0705(11) 0.0005(8) 0.0445(9) 0.0004(7)
Cu3 0.0390(3) 0.0381(2) 0.0456(3) 0.00087(18) 0.0214(2) 0.00842(18)
O7 0.0399(8) 0.0387(8) 0.0490(8) -0.0004(7) 0.0210(7) 0.0071(6)
C16 0.0565(18) 0.0539(16) 0.0672(18) -0.0067(14) 0.0159(15) 0.0174(13)
F19 0.080(5) 0.111(7) 0.185(10) 0.086(6) 0.079(6) 0.020(4)
F20 0.064(2) 0.093(4) 0.053(3) -0.020(2) -0.0194(18) 0.047(2)
F21 0.088(3) 0.058(2) 0.074(2) 0.0161(17) 0.054(2) 0.046(2)
F19A 0.472(19) 0.155(9) 0.058(4) 0.009(4) 0.021(7) 0.211(12)
F20A 0.082(5) 0.161(9) 0.480(18) 0.169(11) 0.146(10) 0.062(5)
F21A 0.087(4) 0.045(2) 0.086(3) 0.008(2) 0.016(3) 0.006(2)
C17 0.0395(12) 0.0422(12) 0.0559(14) -0.0040(10) 0.0172(11) 0.0069(10)
C18 0.0597(16) 0.0561(15) 0.0569(15) -0.0131(12) 0.0198(13) 0.0172(12)
C19 0.0448(13) 0.0502(13) 0.0500(13) -0.0074(10) 0.0224(11) 0.0027(10)
C20 0.073(2) 0.076(2) 0.0527(16) -0.0095(15) 0.0241(16) 0.0160(17)
F22 0.097(6) 0.293(16) 0.087(7) -0.101(8) 0.044(6) -0.099(8)
F23 0.171(7) 0.076(3) 0.047(3) 0.018(2) 0.035(3) 0.045(4)
F24 0.137(7) 0.134(7) 0.065(5) 0.012(5) 0.061(6) 0.072(6)
F22A 0.181(11) 0.135(7) 0.062(5) -0.048(5) 0.005(5) 0.067(7)
F23A 0.068(4) 0.205(10) 0.052(3) -0.006(5) 0.006(3) 0.040(6)
F24A 0.212(11) 0.238(11) 0.091(6) -0.035(7) 0.105(8) -0.086(9)
O8 0.0463(9) 0.0444(9) 0.0476(8) 0.0013(7) 0.0243(7) 0.0067(7)
O1R 0.0466(9) 0.0508(9) 0.0504(9) 0.0060(7) 0.0234(8) -0.0042(7)
N2R 0.0424(10) 0.0473(10) 0.0470(10) 0.0038(8) 0.0199(9) -0.0050(8)
C3R 0.0471(13) 0.0527(14) 0.0491(13) -0.0028(11) 0.0199(11) -0.0068(11)
C4R 0.0447(14) 0.082(2) 0.0581(15) -0.0096(14) 0.0198(12) -0.0122(13)
C5R 0.0702(18) 0.0491(14) 0.0678(17) 0.0003(13) 0.0307(15) -0.0093(13)
C6R 0.0577(15) 0.0524(14) 0.0496(13) 0.0004(11) 0.0238(12) -0.0020(12)
C7R 0.087(2) 0.0686(18) 0.0559(16) -0.0068(14) 0.0332(16) -0.0047(16)
C8R 0.0703(18) 0.0610(17) 0.0621(17) 0.0087(13) 0.0254(15) 0.0094(14)
N9R 0.0583(12) 0.0519(12) 0.0563(12) 0.0042(10) 0.0318(11) -0.0042(10)
O10R 0.0812(14) 0.0807(14) 0.0706(12) 0.0020(10) 0.0491(12) -0.0131(11)
C11R 0.0474(13) 0.0402(12) 0.0539(13) 0.0048(10) 0.0265(11) 0.0000(10)
C12R 0.0426(12) 0.0390(11) 0.0585(14) 0.0025(10) 0.0289(11) 0.0022(9)
C13R 0.0466(13) 0.0510(13) 0.0618(15) 0.0057(11) 0.0322(12) -0.0005(11)
N14R 0.0406(11) 0.0532(11) 0.0655(13) 0.0089(10) 0.0290(10) -0.0004(9)
N15R 0.0379(10) 0.0626(13) 0.0579(12) 0.0098(10) 0.0220(9) -0.0014(9)
C16R 0.044(2) 0.077(4) 0.050(2) 0.006(2) 0.0184(19) 0.000(2)
C17R 0.054(2) 0.081(3) 0.051(2) 0.0059(19) 0.0208(19) -0.001(2)
C18R 0.090(4) 0.078(3) 0.110(4) -0.004(3) 0.049(3) -0.017(3)
C16A 0.040(5) 0.066(8) 0.065(5) 0.016(6) 0.023(4) -0.005(5)
C17A 0.087(10) 0.26(2) 0.072(7) -0.010(11) 0.041(7) -0.012(12)
C18A 0.174(19) 0.40(4) 0.052(7) 0.004(13) 0.022(9) -0.13(2)
C19R 0.0377(12) 0.0505(13) 0.0600(14) 0.0114(11) 0.0257(11) 0.0021(10)
O1S 0.0449(9) 0.0555(9) 0.0471(9) 0.0075(7) 0.0218(7) -0.0039(7)
N2S 0.0392(10) 0.0503(11) 0.0449(10) 0.0038(8) 0.0168(8) -0.0055(8)
C3S 0.0445(13) 0.0553(14) 0.0471(13) -0.0013(11) 0.0155(11) -0.0071(11)
C4S 0.0445(14) 0.082(2) 0.0615(16) -0.0106(14) 0.0188(13) -0.0126(13)
C5S 0.0696(18) 0.0499(15) 0.0689(17) 0.0002(13) 0.0306(15) -0.0074(13)
C6S 0.0539(15) 0.0546(14) 0.0443(13) -0.0004(11) 0.0167(11) -0.0021(11)
C7S 0.082(2) 0.0715(18) 0.0498(15) -0.0095(13) 0.0247(15) -0.0070(16)
C8S 0.0679(18) 0.0660(17) 0.0554(16) 0.0066(13) 0.0205(14) 0.0103(14)
N9S 0.0580(12) 0.0545(12) 0.0477(11) 0.0031(9) 0.0266(10) -0.0054(10)
O10S 0.0799(14) 0.0864(14) 0.0584(11) 0.0019(10) 0.0409(11) -0.0150(11)
C11S 0.0449(12) 0.0441(12) 0.0467(12) 0.0035(10) 0.0216(10) 0.0002(10)
C12S 0.0393(11) 0.0448(12) 0.0502(12) 0.0021(10) 0.0250(10) 0.0020(9)
C13S 0.0443(13) 0.0526(13) 0.0525(13) 0.0057(11) 0.0275(11) 0.0005(10)
N14S 0.0387(10) 0.0558(12) 0.0549(11) 0.0066(9) 0.0250(9) 0.0001(9)
N15S 0.0369(10) 0.0659(13) 0.0471(10) 0.0085(9) 0.0194(9) -0.0021(9)
C16S 0.036(2) 0.085(3) 0.0515(19) 0.007(2) 0.0176(16) -0.0006(19)
C17S 0.054(2) 0.152(5) 0.052(2) -0.011(3) 0.0213(19) -0.010(3)
C18S 0.090(4) 0.227(8) 0.048(2) 0.001(3) 0.021(2) -0.037(4)
C16B 0.037(8) 0.084(12) 0.045(6) 0.009(7) 0.022(6) -0.004(6)
C17B 0.048(7) 0.068(8) 0.055(7) 0.009(6) 0.021(6) 0.001(6)
C18B 0.096(14) 0.073(9) 0.087(13) 0.023(10) 0.013(11) -0.010(9)
C19S 0.0375(12) 0.0565(14) 0.0520(13) 0.0081(11) 0.0234(10) 0.0007(10)

loop_
_atom_type_symbol
_atom_type_description
_atom_type_scat_dispersion_real
_atom_type_scat_dispersion_imag
_atom_type_scat_source
C C 0.0181 0.0091 'International Tables Vol C Tables 4.2.6.8 and 6.1.1.4'
H H 0.0000 0.0000 'International Tables Vol C Tables 4.2.6.8 and 6.1.1.4'
N N 0.0311 0.0180 'International Tables Vol C Tables 4.2.6.8 and 6.1.1.4'
O O 0.0492 0.0322 'International Tables Vol C Tables 4.2.6.8 and 6.1.1.4'
F F 0.0727 0.0534 'International Tables Vol C Tables 4.2.6.8 and 6.1.1.4'
Cu Cu -1.9646 0.5888 'International Tables Vol C Tables 4.2.6.8 and 6.1.1.4'

loop_
_geom_angle_atom_site_label_1
_geom_angle_atom_site_label_2
_geom_angle_atom_site_label_3
_geom_angle
_geom_angle_site_symmetry_1
_geom_angle_site_symmetry_3
O2 Cu1 O2 180.0 3_785 .
O2 Cu1 O1 92.24(6) 3_785 3_785
O2 Cu1 O1 87.76(6) . 3_785
O2 Cu1 O1 87.76(6) 3_785 .
O2 Cu1 O1 92.24(6) . .
O1 Cu1 O1 180.0 3_785 .
O2 Cu1 N14S 87.58(7) 3_785 3_785
O2 Cu1 N14S 92.42(7) . 3_785
O1 Cu1 N14S 85.53(7) 3_785 3_785
O1 Cu1 N14S 94.47(7) . 3_785
O2 Cu1 N14S 92.42(7) 3_785 .
O2 Cu1 N14S 87.58(6) . .
O1 Cu1 N14S 94.47(7) 3_785 .
O1 Cu1 N14S 85.53(7) . .
N14S Cu1 N14S 180.0 3_785 .
C2 O1 Cu1 123.74(16) . .
F1A C1 F3A 111.1(8) . .
F3 C1 F2 105.7(8) . .
F3 C1 F1 112.1(8) . .
F2 C1 F1 103.9(7) . .
F1A C1 F2A 102.3(7) . .
F3A C1 F2A 103.5(7) . .
F3 C1 C2 114.2(6) . .
F1A C1 C2 117.3(5) . .
F3A C1 C2 110.0(6) . .
F2 C1 C2 108.5(5) . .
F1 C1 C2 111.7(5) . .
F2A C1 C2 111.7(4) . .
O1 C2 C3 128.2(2) . .
O1 C2 C1 113.9(2) . .
C3 C2 C1 117.8(2) . .
C4 C3 C2 122.3(2) . .
O2 C4 C3 128.4(2) . .
O2 C4 C5 113.7(2) . .
C3 C4 C5 117.8(2) . .
F5 C5 F4 124.5(9) . .
F5A C5 F6A 113.5(6) . .
F5A C5 F4A 103.0(4) . .
F6A C5 F4A 100.4(6) . .
F5 C5 F6 97.4(10) . .
F4 C5 F6 94.2(5) . .
F5 C5 C4 116.2(4) . .
F5A C5 C4 115.2(4) . .
F4 C5 C4 113.2(5) . .
F6A C5 C4 115.0(5) . .
F4A C5 C4 107.5(3) . .
F6 C5 C4 103.6(4) . .
C4 O2 Cu1 123.60(15) . .
O3 Cu2 O6 179.74(8) . .
O3 Cu2 O5 91.46(7) . .
O6 Cu2 O5 88.77(7) . .
O3 Cu2 O4 88.88(7) . .
O6 Cu2 O4 90.90(7) . .
O5 Cu2 O4 179.42(6) . .
O3 Cu2 O1S 85.42(6) . .
O6 Cu2 O1S 94.68(6) . .
O5 Cu2 O1S 97.88(6) . .
O4 Cu2 O1S 81.67(6) . .
O3 Cu2 O1R 93.31(6) . .
O6 Cu2 O1R 86.59(6) . .
O5 Cu2 O1R 80.98(6) . .
O4 Cu2 O1R 99.48(6) . .
O1S Cu2 O1R 178.29(5) . .
C7 O3 Cu2 126.54(18) . .
F9A C6 F7A 116.8(9) . .
F8 C6 F7 105.6(8) . .
F8 C6 F9 116.6(8) . .
F7 C6 F9 94.1(6) . .
F9A C6 F8A 97.0(10) . .
F7A C6 F8A 104.5(8) . .
F9A C6 C7 115.4(8) . .
F7A C6 C7 115.1(5) . .
F8 C6 C7 116.5(6) . .
F7 C6 C7 107.4(5) . .
F9 C6 C7 113.2(6) . .
F8A C6 C7 104.6(6) . .
O3 C7 C8 128.8(3) . .
O3 C7 C6 113.4(3) . .
C8 C7 C6 117.8(3) . .
C7 C8 C9 122.3(3) . .
O4 C9 C8 127.9(3) . .
O4 C9 C10 114.0(3) . .
C8 C9 C10 118.2(3) . .
F10 C10 F11 107.3(3) . .
F10 C10 F12 106.2(4) . .
F11 C10 F12 107.5(4) . .
F10 C10 C9 115.0(3) . .
F11 C10 C9 110.5(3) . .
F12 C10 C9 110.0(3) . .
C9 O4 Cu2 123.80(19) . .
C12 O5 Cu2 123.77(18) . .
F13A C11 F15A 94.5(16) . .
F13A C11 F14A 111.7(13) . .
F15A C11 F14A 107.6(12) . .
F14 C11 F13 104.2(9) . .
F14 C11 F15 117.7(12) . .
F13 C11 F15 101.7(8) . .
F13A C11 C12 112.2(11) . .
F15A C11 C12 114.9(10) . .
F14A C11 C12 114.3(9) . .
F14 C11 C12 108.5(8) . .
F13 C11 C12 107.2(6) . .
F15 C11 C12 116.1(8) . .
O5 C12 C13 128.0(3) . .
O5 C12 C11 114.0(3) . .
C13 C12 C11 118.0(3) . .
C14 C13 C12 122.1(2) . .
O6 C14 C13 128.9(2) . .
O6 C14 C15 112.9(3) . .
C13 C14 C15 118.2(2) . .
F17A C15 F18A 119.8(9) . .
F18 C15 F17 104.2(5) . .
F18 C15 F16 118.9(6) . .
F17 C15 F16 93.7(5) . .
F17A C15 F16A 89.6(8) . .
F18A C15 F16A 103.7(8) . .
F17A C15 C14 116.4(7) . .
F18A C15 C14 116.8(5) . .
F18 C15 C14 115.4(4) . .
F17 C15 C14 107.3(4) . .
F16 C15 C14 113.6(5) . .
F16A C15 C14 103.2(5) . .
C14 O6 Cu2 126.29(17) . .
O8 Cu3 O8 180.0 . 3_675
O8 Cu3 O7 92.33(6) . .
O8 Cu3 O7 87.67(6) 3_675 .
O8 Cu3 O7 87.67(6) . 3_675
O8 Cu3 O7 92.33(6) 3_675 3_675
O7 Cu3 O7 180.0 . 3_675
O8 Cu3 N14R 93.74(7) . 3_675
O8 Cu3 N14R 86.26(7) 3_675 3_675
O7 Cu3 N14R 90.91(7) . 3_675
O7 Cu3 N14R 89.09(7) 3_675 3_675
O8 Cu3 N14R 86.26(7) . .
O8 Cu3 N14R 93.74(7) 3_675 .
O7 Cu3 N14R 89.09(7) . .
O7 Cu3 N14R 90.91(7) 3_675 .
N14R Cu3 N14R 180.00(6) 3_675 .
C17 O7 Cu3 123.90(15) . .
F19 C16 F20 111.9(8) . .
F20A C16 F19A 108.3(10) . .
F20A C16 F21A 106.9(8) . .
F19A C16 F21A 97.3(10) . .
F19 C16 F21 107.3(7) . .
F20 C16 F21 102.6(5) . .
F20A C16 C17 118.9(6) . .
F19 C16 C17 112.6(6) . .
F20 C16 C17 113.2(4) . .
F19A C16 C17 111.6(5) . .
F21A C16 C17 111.5(5) . .
F21 C16 C17 108.6(3) . .
O7 C17 C18 128.4(2) . .
O7 C17 C16 114.7(2) . .
C18 C17 C16 116.9(2) . .
C19 C18 C17 122.3(2) . .
O8 C19 C18 128.1(2) . .
O8 C19 C20 113.5(2) . .
C18 C19 C20 118.4(2) . .
F22A C20 F23A 107.7(10) . .
F22A C20 F24A 105.6(10) . .
F23A C20 F24A 105.8(8) . .
F22 C20 F24 108.6(10) . .
F22 C20 F23 110.9(8) . .
F24 C20 F23 103.7(8) . .
F22A C20 C19 114.2(6) . .
F23A C20 C19 112.3(7) . .
F24A C20 C19 110.7(6) . .
F22 C20 C19 108.7(7) . .
F24 C20 C19 112.9(6) . .
F23 C20 C19 112.0(5) . .
C19 O8 Cu3 124.77(15) . .
N2R O1R Cu2 126.75(14) . .
O1R N2R C11R 125.2(2) . .
O1R N2R C3R 121.33(19) . .
C11R N2R C3R 112.3(2) . .
N2R C3R C4R 110.6(2) . .
N2R C3R C5R 105.8(2) . .
C4R C3R C5R 111.1(2) . .
N2R C3R C6R 99.43(19) . .
C4R C3R C6R 115.3(2) . .
C5R C3R C6R 113.6(2) . .
N9R C6R C8R 105.8(2) . .
N9R C6R C7R 110.3(2) . .
C8R C6R C7R 110.7(2) . .
N9R C6R C3R 99.93(19) . .
C8R C6R C3R 113.5(2) . .
C7R C6R C3R 115.6(2) . .
O10R N9R C11R 125.5(2) . .
O10R N9R C6R 122.7(2) . .
C11R N9R C6R 111.0(2) . .
N2R C11R N9R 108.5(2) . .
N2R C11R C12R 126.1(2) . .
N9R C11R C12R 125.4(2) . .
C19R C12R C13R 104.2(2) . .
C19R C12R C11R 127.0(2) . .
C13R C12R C11R 128.8(2) . .
N14R C13R C12R 111.6(2) . .
C13R N14R N15R 104.63(19) . .
C13R N14R Cu3 120.19(16) . .
N15R N14R Cu3 135.11(16) . .
C19R N15R N14R 112.1(2) . .
C19R N15R C16A 126.4(6) . .
N14R N15R C16A 117.8(6) . .
C19R N15R C16R 125.7(3) . .
N14R N15R C16R 121.2(3) . .
C17R C16R N15R 113.5(4) . .
C18R C17R C16R 112.7(4) . .
N15R C16A C17A 106.9(10) . .
C16A C17A C18A 108.5(13) . .
N15R C19R C12R 107.4(2) . .
N2S O1S Cu2 125.22(14) . .
O1S N2S C11S 125.11(19) . .
O1S N2S C3S 121.47(19) . .
C11S N2S C3S 112.1(2) . .
N2S C3S C4S 110.7(2) . .
N2S C3S C5S 105.5(2) . .
C4S C3S C5S 111.1(2) . .
N2S C3S C6S 99.44(19) . .
C4S C3S C6S 115.3(2) . .
C5S C3S C6S 113.7(2) . .
N9S C6S C8S 105.7(2) . .
N9S C6S C7S 110.0(2) . .
C8S C6S C7S 110.9(2) . .
N9S C6S C3S 99.96(18) . .
C8S C6S C3S 113.7(2) . .
C7S C6S C3S 115.5(2) . .
O10S N9S C11S 125.2(2) . .
O10S N9S C6S 123.1(2) . .
C11S N9S C6S 111.1(2) . .
N2S C11S N9S 108.5(2) . .
N2S C11S C12S 126.0(2) . .
N9S C11S C12S 125.5(2) . .
C19S C12S C13S 104.4(2) . .
C19S C12S C11S 126.7(2) . .
C13S C12S C11S 128.9(2) . .
N14S C13S C12S 111.3(2) . .
C13S N14S N15S 104.78(19) . .
C13S N14S Cu1 122.22(16) . .
N15S N14S Cu1 132.89(15) . .
C19S N15S N14S 112.23(19) . .
C19S N15S C16S 126.3(3) . .
N14S N15S C16S 121.1(3) . .
C19S N15S C16B 124.1(7) . .
N14S N15S C16B 118.3(7) . .
N15S C16S C17S 110.3(3) . .
C16S C17S C18S 110.8(4) . .
C17B C16B N15S 111.3(11) . .
C16B C17B C18B 114.0(12) . .
N15S C19S C12S 107.2(2) . .

loop_
_geom_bond_atom_site_label_1
_geom_bond_atom_site_label_2
_geom_bond_distance
_geom_bond_site_symmetry_2
Cu1 O2 1.9648(15) 3_785
Cu1 O2 1.9648(15) .
Cu1 O1 1.9737(16) 3_785
Cu1 O1 1.9737(16) .
Cu1 N14S 2.4234(19) 3_785
Cu1 N14S 2.4235(19) .
O1 C2 1.246(3) .
C1 F3 1.218(8) .
C1 F1A 1.244(7) .
C1 F3A 1.304(9) .
C1 F2 1.310(8) .
C1 F1 1.317(8) .
C1 F2A 1.333(9) .
C1 C2 1.534(4) .
C2 C3 1.390(4) .
C3 C4 1.380(4) .
C4 O2 1.252(3) .
C4 C5 1.535(4) .
C5 F5 1.145(7) .
C5 F5A 1.219(6) .
C5 F4 1.240(7) .
C5 F6A 1.277(7) .
C5 F4A 1.433(6) .
C5 F6 1.516(8) .
Cu2 O3 1.9639(17) .
Cu2 O6 1.9691(16) .
Cu2 O5 2.0796(19) .
Cu2 O4 2.0821(19) .
Cu2 O1S 2.1938(18) .
Cu2 O1R 2.1962(18) .
O3 C7 1.256(3) .
C6 F9A 1.129(11) .
C6 F7A 1.212(9) .
C6 F8 1.217(10) .
C6 F7 1.422(10) .
C6 F9 1.428(9) .
C6 F8A 1.436(10) .
C6 C7 1.527(4) .
C7 C8 1.379(4) .
C8 C9 1.386(4) .
C9 O4 1.252(3) .
C9 C10 1.515(5) .
C10 F10 1.297(4) .
C10 F11 1.325(4) .
C10 F12 1.325(5) .
O5 C12 1.248(3) .
C11 F13A 1.169(17) .
C11 F15A 1.333(17) .
C11 F14A 1.203(15) .
C11 F14 1.306(13) .
C11 F13 1.428(13) .
C11 F15 1.429(14) .
C11 C12 1.519(4) .
C12 C13 1.387(4) .
C13 C14 1.376(4) .
C14 O6 1.257(3) .
C14 C15 1.528(4) .
C15 F17A 1.100(9) .
C15 F18A 1.183(8) .
C15 F18 1.236(6) .
C15 F17 1.424(7) .
C15 F16 1.436(7) .
C15 F16A 1.468(9) .
Cu3 O8 1.9593(15) .
Cu3 O8 1.9594(15) 3_675
Cu3 O7 1.9664(14) .
Cu3 O7 1.9665(14) 3_675
Cu3 N14R 2.4551(19) 3_675
Cu3 N14R 2.4551(19) .
O7 C17 1.252(3) .
C16 F20A 1.164(10) .
C16 F19 1.220(9) .
C16 F20 1.266(7) .
C16 F19A 1.275(12) .
C16 F21A 1.330(9) .
C16 F21 1.402(6) .
C16 C17 1.530(3) .
C17 C18 1.388(4) .
C18 C19 1.378(4) .
C19 O8 1.249(3) .
C19 C20 1.535(4) .
C20 F22A 1.276(13) .
C20 F23A 1.260(10) .
C20 F24A 1.269(11) .
C20 F22 1.287(11) .
C20 F24 1.295(11) .
C20 F23 1.313(10) .
O1R N2R 1.303(3) .
N2R C11R 1.326(3) .
N2R C3R 1.502(3) .
C3R C4R 1.518(4) .
C3R C5R 1.530(4) .
C3R C6R 1.550(4) .
C6R N9R 1.502(3) .
C6R C8R 1.530(4) .
C6R C7R 1.524(4) .
N9R O10R 1.272(3) .
N9R C11R 1.351(3) .
C11R C12R 1.438(3) .
C12R C19R 1.377(4) .
C12R C13R 1.413(3) .
C13R N14R 1.317(3) .
N14R N15R 1.366(3) .
N15R C19R 1.331(3) .
N15R C16A 1.383(11) .
N15R C16R 1.521(6) .
C16R C17R 1.509(6) .
C17R C18R 1.452(6) .
C16A C17A 1.530(15) .
C17A C18A 1.564(15) .
O1S N2S 1.302(3) .
N2S C11S 1.325(3) .
N2S C3S 1.504(3) .
C3S C4S 1.519(4) .
C3S C5S 1.531(4) .
C3S C6S 1.552(4) .
C6S N9S 1.498(3) .
C6S C8S 1.526(4) .
C6S C7S 1.527(4) .
N9S O10S 1.268(3) .
N9S C11S 1.356(3) .
C11S C12S 1.436(3) .
C12S C19S 1.377(3) .
C12S C13S 1.409(3) .
C13S N14S 1.320(3) .
N14S N15S 1.361(3) .
N15S C19S 1.331(3) .
N15S C16S 1.463(4) .
N15S C16B 1.555(14) .
C16S C17S 1.503(6) .
C17S C18S 1.544(5) .
C16B C17B 1.513(14) .
C17B C18B 1.528(15) .
